data_1539624
loop_
_publ_author_name
'Bailleul, S.'
'Svoronos, D.'
'Tomas, A.'
'Porcher, P.'

_publ_section_title
;
 Precisions sur la structure de Cs2 Cu Cl4
;
_journal_name_full
;
Comptes Rendus Hebdomadaires des Seances de l'Academie des Sciences, Serie 2 
(1984-1993)
;
_journal_page_first 1149
_journal_page_last 1153
_journal_volume 313
_journal_year 1991
_chemical_formula_sum 'Cl4 Cs2 Cu'
_chemical_name_systematic 'Cs2 Cu Cl4'
_space_group_IT_number 62
_symmetry_space_group_name_Hall '-P 2ac 2n'
_symmetry_space_group_name_H-M 'P n m a'
_cell_angle_alpha 90
_cell_angle_beta 90
_cell_angle_gamma 90
_cell_formula_units_Z 4
_cell_length_a 9.769
_cell_length_b 7.607
_cell_length_c 12.381
_cell_volume 920.067
_citation_journal_id_ASTM CRAMED
_cod_data_source_file Bailleul_CRAMED_1991_1502.cif
_cod_data_source_block Cl4Cs2Cu1
_cod_original_cell_volume 920.0665
_cod_original_formula_sum 'Cl4 Cs2 Cu1'
_cod_database_code 1539624

loop_
_symmetry_equiv_pos_as_xyz
x,y,z
-x+1/2,-y,z+1/2
x+1/2,-y+1/2,-z+1/2
-x,y+1/2,-z
-x,-y,-z
x-1/2,y,-z-1/2
-x-1/2,y-1/2,z-1/2
x,-y-1/2,z

loop_
_atom_site_label
_atom_site_type_symbol
_atom_site_fract_x
_atom_site_fract_y
_atom_site_fract_z
_atom_site_occupancy
_atom_site_U_iso_or_equiv
Cl2 Cl-1 0.005 0.25 0.382 1 0.0
Cs2 Cs+1 -0.0567 0.75 0.3252 1 0.0
Cs1 Cs+1 0.134 0.25 0.1031 1 0.0
Cl1 Cl-1 0.3433 0.25 0.5739 1 0.0
Cl3 Cl-1 0.2936 -0.0119 0.355 1 0.0
Cu1 Cu+2 0.2302 0.25 0.4182 1 0.0
